data_7702211
loop_
_publ_author_name
'Dammann, Wiebke'
'Buban, Tabea'
'Schiller, Carl'
'Burger, Peter'

_publ_section_title
;
 Dinuclear tethered pyridine, diimine complexes.
;
_journal_issue 35
_journal_name_full 'Dalton transactions (Cambridge, England : 2003)'
_journal_page_first 12105
_journal_page_last 12117
_journal_paper_doi 10.1039/c8dt02347f
_journal_volume 47
_journal_year 2018
_chemical_formula_moiety 'C60 H64 Cl4 N6 Zn2, C H4 O'
_chemical_formula_sum 'C61 H68 Cl4 N6 O Zn2'
_chemical_formula_weight 1173.75
_space_group_crystal_system monoclinic
_space_group_IT_number 14
_space_group_name_Hall '-P 2ybc'
_space_group_name_H-M_alt 'P 1 21/c 1'
_atom_sites_solution_hydrogens geom
_audit_creation_date 2018-07-13
_audit_creation_method
;
Olex2 1.2
(compiled 2018.05.29 svn.r3508 for OlexSys, GUI svn.r5506)
;
_audit_update_record
;
2018-07-18 deposited with the CCDC.
2018-07-23 downloaded from the CCDC.
;
_cell_angle_alpha 90
_cell_angle_beta 101.8830(10)
_cell_angle_gamma 90
_cell_formula_units_Z 4
_cell_length_a 21.4563(15)
_cell_length_b 12.4924(9)
_cell_length_c 23.3370(17)
_cell_measurement_reflns_used 9595
_cell_measurement_temperature 100(2)
_cell_measurement_theta_max 25.34
_cell_measurement_theta_min 2.20
_cell_volume 6121.2(8)
_computing_molecular_graphics 'Olex2 (Dolomanov et al., 2009)'
_computing_publication_material 'Olex2 (Dolomanov et al., 2009)'
_computing_structure_refinement 'ShelXL (Sheldrick, 2015)'
_diffrn_ambient_temperature 100
_diffrn_measured_fraction_theta_full 0.999
_diffrn_measured_fraction_theta_max 0.996
_diffrn_measurement_device_type 'Bruker APEX-II CCD'
_diffrn_measurement_method '\f and \w scans'
_diffrn_radiation_type MoK\a
_diffrn_radiation_wavelength 0.71073
_diffrn_reflns_av_R_equivalents 0.0752
_diffrn_reflns_av_unetI/netI 0.0622
_diffrn_reflns_Laue_measured_fraction_full 0.999
_diffrn_reflns_Laue_measured_fraction_max 0.996
_diffrn_reflns_limit_h_max 27
_diffrn_reflns_limit_h_min -27
_diffrn_reflns_limit_k_max 16
_diffrn_reflns_limit_k_min -16
_diffrn_reflns_limit_l_max 30
_diffrn_reflns_limit_l_min -30
_diffrn_reflns_number 69742
_diffrn_reflns_point_group_measured_fraction_full 0.999
_diffrn_reflns_point_group_measured_fraction_max 0.996
_diffrn_reflns_theta_full 25.242
_diffrn_reflns_theta_max 27.500
_diffrn_reflns_theta_min 1.783
_exptl_absorpt_coefficient_mu 1.046
_exptl_absorpt_correction_T_max 0.7458
_exptl_absorpt_correction_T_min 0.6597
_exptl_absorpt_correction_type multi-scan
_exptl_absorpt_process_details
'SADABS-2012/1 (Bruker,2012) was used for absorption correction. wR2(int) was 0.1248 before and 0.0475 after correction. The Ratio of minimum to maximum transmission is 0.8846. The \l/2 correction factor is 0.0015.'
_exptl_crystal_colour yellow?
_exptl_crystal_density_diffrn 1.274
_exptl_crystal_description plate
_exptl_crystal_F_000 2448
_exptl_crystal_size_max 0.13
_exptl_crystal_size_mid 0.1
_exptl_crystal_size_min 0.07
_refine_diff_density_max 0.374
_refine_diff_density_min -0.489
_refine_diff_density_rms 0.075
_refine_ls_extinction_method none
_refine_ls_goodness_of_fit_ref 1.016
_refine_ls_hydrogen_treatment constr
_refine_ls_matrix_type full
_refine_ls_number_parameters 685
_refine_ls_number_reflns 14016
_refine_ls_number_restraints 0
_refine_ls_restrained_S_all 1.016
_refine_ls_R_factor_all 0.0784
_refine_ls_R_factor_gt 0.0437
_refine_ls_shift/su_max 0.001
_refine_ls_shift/su_mean 0.000
_refine_ls_structure_factor_coef Fsqd
_refine_ls_weighting_details 'w=1/[\s^2^(Fo^2^)+(0.0324P)^2^+5.2387P] where P=(Fo^2^+2Fc^2^)/3'
_refine_ls_weighting_scheme calc
_refine_ls_wR_factor_gt 0.0826
_refine_ls_wR_factor_ref 0.0943
_reflns_Friedel_coverage 0.000
_reflns_number_gt 9743
_reflns_number_total 14016
_reflns_threshold_expression 'I > 2\s(I)'
_cod_data_source_file c8dt02347f2.cif
_cod_data_source_block cpd8_zncl2
_cod_database_code 7702211
_shelx_shelxl_version_number 2018/3
_shelx_space_group_comment
;
The symmetry employed for this shelxl refinement is uniquely defined
by the following loop, which should always be used as a source of
symmetry information in preference to the above space-group names.
They are only intended as comments.
;
_shelx_estimated_absorpt_t_max 0.932
_shelx_estimated_absorpt_t_min 0.878
_olex2_refinement_description
;
1. Fixed Uiso
 At 1.2 times of:
  All C(H) groups
 At 1.5 times of:
  All C(H,H,H) groups, All O(H) groups
2.a Aromatic/amide H refined with riding coordinates:
 C2(H2), C3(H3), C4(H4), C4A(H4A), C4B(H4B), C5(H5), C6A(H6A), C6B(H6B),
 C12A(H12A), C12B(H12B), C14A(H14A), C14B(H14B), C21A(H21A), C21B(H21B),
 C23A(H23A), C23B(H23B)
2.b Idealised Me refined as rotating group:
 C1A(H1AA,H1AB,H1AC), C1B(H1BA,H1BB,H1BC), C9A(H9AA,H9AB,H9AC), C9B(H9BA,H9BB,
 H9BC), C16A(H16A,H16B,H16C), C16B(H16D,H16E,H16F), C17A(H17A,H17B,H17C),
 C17B(H17D,H17E,H17F), C18A(H18A,H18B,H18C), C18B(H18D,H18E,H18F), C25A(H25A,
 H25B,H25C), C25B(H25D,H25E,H25F), C26A(H26A,H26B,H26C), C26B(H26D,H26E,H26F),
 C27A(H27A,H27B,H27C), C27B(H27D,H27E,H27F), C1S(H1SA,H1SB,H1SC)
2.c Idealised tetrahedral OH refined as rotating group:
 O1S(H1S)
;
_olex2_submission_special_instructions 'No special instructions were received'

loop_
_space_group_symop_operation_xyz
'x, y, z'
'-x, y+1/2, -z+1/2'
'-x, -y, -z'
'x, -y-1/2, z-1/2'

loop_
_atom_site_label
_atom_site_type_symbol
_atom_site_fract_x
_atom_site_fract_y
_atom_site_fract_z
_atom_site_U_iso_or_equiv
_atom_site_adp_type
_atom_site_occupancy
_atom_site_site_symmetry_order
_atom_site_calc_flag
_atom_site_refinement_flags_posn
Zn1A Zn 0.22354(2) 0.32753(2) 0.24763(2) 0.01716(8) Uani 1 1 d .
Zn1B Zn 0.28739(2) 0.87215(3) 0.40917(2) 0.01860(8) Uani 1 1 d .
Cl1A Cl 0.15751(4) 0.23800(5) 0.17398(3) 0.02740(16) Uani 1 1 d .
Cl1B Cl 0.23986(4) 0.71000(6) 0.39644(4) 0.03418(19) Uani 1 1 d .
Cl2A Cl 0.25961(3) 0.21489(5) 0.32064(3) 0.02100(15) Uani 1 1 d .
Cl2B Cl 0.33750(4) 0.91738(7) 0.49929(3) 0.03487(19) Uani 1 1 d .
N1A N 0.22670(10) 0.48464(16) 0.21542(9) 0.0155(5) Uani 1 1 d .
N1B N 0.26978(10) 0.91782(16) 0.32183(9) 0.0161(5) Uani 1 1 d .
N2A N 0.30966(11) 0.33883(17) 0.20688(9) 0.0210(5) Uani 1 1 d .
N2B N 0.37727(11) 0.82716(17) 0.37424(10) 0.0200(5) Uani 1 1 d .
N3A N 0.15439(10) 0.42746(16) 0.28703(9) 0.0155(5) Uani 1 1 d .
N3B N 0.19879(10) 0.97295(16) 0.39564(9) 0.0151(5) Uani 1 1 d .
C1 C 0.19894(13) 0.7730(2) 0.11527(11) 0.0164(6) Uani 1 1 d .
C1A C 0.10312(14) 0.6047(2) 0.28792(12) 0.0230(6) Uani 1 1 d .
H1AA H 0.071178 0.625497 0.254616 0.035 Uiso 1 1 calc GR
H1AB H 0.127180 0.666548 0.303831 0.035 Uiso 1 1 calc GR
H1AC H 0.083012 0.573821 0.317139 0.035 Uiso 1 1 calc GR
C1B C 0.11909(13) 1.0674(2) 0.32118(11) 0.0192(6) Uani 1 1 d .
H1BA H 0.087317 1.025730 0.295766 0.029 Uiso 1 1 calc GR
H1BB H 0.130531 1.127809 0.300068 0.029 Uiso 1 1 calc GR
H1BC H 0.102430 1.092133 0.353982 0.029 Uiso 1 1 calc GR
C2 C 0.18486(13) 0.7620(2) 0.05471(11) 0.0210(6) Uani 1 1 d .
H2 H 0.188759 0.695355 0.038038 0.025 Uiso 1 1 calc R
C2A C 0.14675(12) 0.5243(2) 0.26947(11) 0.0158(5) Uani 1 1 d .
C2B C 0.17631(12) 1.0004(2) 0.34242(11) 0.0153(5) Uani 1 1 d .
C3 C 0.16504(15) 0.8494(2) 0.01883(12) 0.0284(7) Uani 1 1 d .
H3 H 0.156041 0.841192 -0.021644 0.034 Uiso 1 1 calc R
C3A C 0.18500(12) 0.55774(19) 0.22564(10) 0.0145(5) Uani 1 1 d .
C3B C 0.21224(13) 0.9571(2) 0.29865(11) 0.0160(6) Uani 1 1 d .
C4 C 0.15867(16) 0.9486(2) 0.04318(12) 0.0323(8) Uani 1 1 d .
H4 H 0.143805 1.006553 0.019235 0.039 Uiso 1 1 calc R
C4A C 0.17743(13) 0.65451(19) 0.19585(11) 0.0159(6) Uani 1 1 d .
H4A H 0.149766 0.706008 0.205053 0.019 Uiso 1 1 calc R
C4B C 0.18597(13) 0.94828(19) 0.23892(11) 0.0167(6) Uani 1 1 d .
H4B H 0.146131 0.977037 0.223237 0.020 Uiso 1 1 calc R
C5 C 0.17452(15) 0.9614(2) 0.10352(12) 0.0265(7) Uani 1 1 d .
H5 H 0.170907 1.028508 0.119799 0.032 Uiso 1 1 calc R
C5A C 0.21159(12) 0.6744(2) 0.15186(10) 0.0151(5) Uani 1 1 d .
C5B C 0.22089(13) 0.89533(19) 0.20330(11) 0.0161(6) Uani 1 1 d .
C6 C 0.19561(13) 0.8756(2) 0.13962(11) 0.0177(6) Uani 1 1 d .
C6A C 0.25477(13) 0.5965(2) 0.14184(11) 0.0164(6) Uani 1 1 d .
H6A H 0.278374 0.606654 0.113026 0.020 Uiso 1 1 calc R
C6B C 0.28182(13) 0.8596(2) 0.22794(11) 0.0197(6) Uani 1 1 d .
H6B H 0.306893 0.827710 0.204629 0.024 Uiso 1 1 calc R
C7A C 0.26211(13) 0.5035(2) 0.17547(11) 0.0160(6) Uani 1 1 d .
C7B C 0.30492(13) 0.8719(2) 0.28746(11) 0.0186(6) Uani 1 1 d .
C8A C 0.31138(13) 0.4193(2) 0.17321(11) 0.0194(6) Uani 1 1 d .
C8B C 0.36834(13) 0.8317(2) 0.31839(12) 0.0220(6) Uani 1 1 d .
C9A C 0.35823(14) 0.4389(2) 0.13510(12) 0.0271(7) Uani 1 1 d .
H9AA H 0.390585 0.384672 0.142178 0.041 Uiso 1 1 calc GR
H9AB H 0.377495 0.507972 0.143875 0.041 Uiso 1 1 calc GR
H9AC H 0.336731 0.436781 0.094743 0.041 Uiso 1 1 calc GR
C9B C 0.41513(15) 0.7991(3) 0.28198(13) 0.0334(8) Uani 1 1 d .
H9BA H 0.400771 0.734499 0.261118 0.050 Uiso 1 1 calc GR
H9BB H 0.456014 0.787008 0.306963 0.050 Uiso 1 1 calc GR
H9BC H 0.418574 0.854944 0.254539 0.050 Uiso 1 1 calc GR
C10A C 0.35830(14) 0.2577(2) 0.21402(12) 0.0244(6) Uani 1 1 d .
C10B C 0.43755(13) 0.7920(2) 0.40828(12) 0.0235(6) Uani 1 1 d .
C11A C 0.35765(16) 0.1794(2) 0.17127(14) 0.0324(7) Uani 1 1 d .
C11B C 0.44780(15) 0.6838(3) 0.42009(15) 0.0346(8) Uani 1 1 d .
C12A C 0.40665(18) 0.1030(3) 0.18211(17) 0.0436(9) Uani 1 1 d .
H12A H 0.407345 0.049462 0.154563 0.052 Uiso 1 1 calc R
C12B C 0.50510(16) 0.6540(3) 0.45642(16) 0.0453(9) Uani 1 1 d .
H12B H 0.512625 0.581915 0.465038 0.054 Uiso 1 1 calc R
C13A C 0.45356(16) 0.1046(3) 0.23195(17) 0.0423(9) Uani 1 1 d .
C13B C 0.55152(15) 0.7285(3) 0.48028(15) 0.0411(9) Uani 1 1 d .
C14A C 0.45145(15) 0.1815(3) 0.27351(15) 0.0362(8) Uani 1 1 d .
H14A H 0.482809 0.181753 0.307591 0.043 Uiso 1 1 calc R
C14B C 0.53993(15) 0.8346(3) 0.46538(13) 0.0332(8) Uani 1 1 d .
H14B H 0.571144 0.884983 0.479803 0.040 Uiso 1 1 calc R
C15A C 0.40417(14) 0.2589(2) 0.26640(13) 0.0275(7) Uani 1 1 d .
C15B C 0.48357(14) 0.8692(2) 0.42974(12) 0.0270(7) Uani 1 1 d .
C16A C 0.40170(15) 0.3393(3) 0.31333(14) 0.0371(8) Uani 1 1 d .
H16A H 0.390912 0.408178 0.295870 0.056 Uiso 1 1 calc GR
H16B H 0.442538 0.343132 0.339448 0.056 Uiso 1 1 calc GR
H16C H 0.370066 0.318166 0.334808 0.056 Uiso 1 1 calc GR
C16B C 0.47235(16) 0.9848(2) 0.41445(14) 0.0363(8) Uani 1 1 d .
H16D H 0.469574 0.994408 0.373188 0.054 Uiso 1 1 calc GR
H16E H 0.506994 1.026715 0.435770 0.054 Uiso 1 1 calc GR
H16F H 0.433266 1.007609 0.424585 0.054 Uiso 1 1 calc GR
C17A C 0.50681(19) 0.0225(3) 0.2399(2) 0.0706(14) Uani 1 1 d .
H17A H 0.546335 0.057852 0.238994 0.106 Uiso 1 1 calc GR
H17B H 0.497847 -0.029177 0.208860 0.106 Uiso 1 1 calc GR
H17C H 0.509946 -0.012962 0.276868 0.106 Uiso 1 1 calc GR
C17B C 0.61247(16) 0.6932(4) 0.52096(17) 0.0595(12) Uani 1 1 d .
H17D H 0.640535 0.661910 0.498451 0.089 Uiso 1 1 calc GR
H17E H 0.602734 0.641320 0.548166 0.089 Uiso 1 1 calc GR
H17F H 0.632787 0.754058 0.542048 0.089 Uiso 1 1 calc GR
C18A C 0.30712(18) 0.1779(3) 0.11616(15) 0.0485(10) Uani 1 1 d .
H18A H 0.267077 0.198906 0.124963 0.073 Uiso 1 1 calc GR
H18B H 0.303540 0.107011 0.099984 0.073 Uiso 1 1 calc GR
H18C H 0.318440 0.226955 0.088301 0.073 Uiso 1 1 calc GR
C18B C 0.39883(17) 0.6012(3) 0.39385(19) 0.0527(11) Uani 1 1 d .
H18D H 0.359237 0.616488 0.405226 0.079 Uiso 1 1 calc GR
H18E H 0.413403 0.531355 0.407684 0.079 Uiso 1 1 calc GR
H18F H 0.392702 0.603204 0.351934 0.079 Uiso 1 1 calc GR
C19A C 0.11831(13) 0.38475(19) 0.32741(11) 0.0162(6) Uani 1 1 d .
C19B C 0.16533(12) 0.9974(2) 0.44166(10) 0.0148(5) Uani 1 1 d .
C20A C 0.05646(13) 0.3478(2) 0.30573(11) 0.0183(6) Uani 1 1 d .
C20B C 0.11350(13) 0.9337(2) 0.44733(11) 0.0165(6) Uani 1 1 d .
C21A C 0.02332(14) 0.3037(2) 0.34541(12) 0.0217(6) Uani 1 1 d .
H21A H -0.018045 0.279448 0.331686 0.026 Uiso 1 1 calc R
C21B C 0.08579(13) 0.9513(2) 0.49562(11) 0.0178(6) Uani 1 1 d .
H21B H 0.051316 0.909232 0.500037 0.021 Uiso 1 1 calc R
C22A C 0.04966(13) 0.2945(2) 0.40449(12) 0.0205(6) Uani 1 1 d .
C22B C 0.10774(13) 1.0289(2) 0.53717(11) 0.0181(6) Uani 1 1 d .
C23A C 0.11151(13) 0.3314(2) 0.42414(11) 0.0191(6) Uani 1 1 d .
H23A H 0.129940 0.324889 0.463699 0.023 Uiso 1 1 calc R
C23B C 0.15842(13) 1.0926(2) 0.52911(11) 0.0177(6) Uani 1 1 d .
H23B H 0.173149 1.146117 0.556245 0.021 Uiso 1 1 calc R
C24A C 0.14700(12) 0.37794(19) 0.38688(11) 0.0157(5) Uani 1 1 d .
C24B C 0.18784(12) 1.0788(2) 0.48159(11) 0.0161(5) Uani 1 1 d .
C25A C 0.21266(13) 0.4210(2) 0.40990(11) 0.0208(6) Uani 1 1 d .
H25A H 0.212827 0.496973 0.403807 0.031 Uiso 1 1 calc GR
H25B H 0.242142 0.387609 0.389617 0.031 Uiso 1 1 calc GR
H25C H 0.225011 0.405916 0.451019 0.031 Uiso 1 1 calc GR
C25B C 0.24112(13) 1.1502(2) 0.47227(12) 0.0218(6) Uani 1 1 d .
H25D H 0.279703 1.109340 0.476730 0.033 Uiso 1 1 calc GR
H25E H 0.246851 1.207044 0.500568 0.033 Uiso 1 1 calc GR
H25F H 0.230884 1.180005 0.433540 0.033 Uiso 1 1 calc GR
C26A C 0.01255(16) 0.2460(3) 0.44625(14) 0.0352(8) Uani 1 1 d .
H26A H 0.031338 0.178817 0.460393 0.053 Uiso 1 1 calc GR
H26B H -0.030743 0.234674 0.426307 0.053 Uiso 1 1 calc GR
H26C H 0.013409 0.293716 0.478663 0.053 Uiso 1 1 calc GR
C26B C 0.07754(14) 1.0446(2) 0.58963(11) 0.0251(7) Uani 1 1 d .
H26D H 0.060464 1.115708 0.588992 0.038 Uiso 1 1 calc GR
H26E H 0.109081 1.034572 0.624896 0.038 Uiso 1 1 calc GR
H26F H 0.043880 0.993440 0.588334 0.038 Uiso 1 1 calc GR
C27A C 0.02579(14) 0.3573(2) 0.24165(11) 0.0242(6) Uani 1 1 d .
H27A H 0.017014 0.431175 0.231950 0.036 Uiso 1 1 calc GR
H27B H -0.013275 0.317358 0.233826 0.036 Uiso 1 1 calc GR
H27C H 0.054137 0.329290 0.218424 0.036 Uiso 1 1 calc GR
C27B C 0.08772(14) 0.8474(2) 0.40372(12) 0.0221(6) Uani 1 1 d .
H27D H 0.060527 0.800661 0.420213 0.033 Uiso 1 1 calc GR
H27E H 0.122434 0.806967 0.394532 0.033 Uiso 1 1 calc GR
H27F H 0.063776 0.879545 0.368666 0.033 Uiso 1 1 calc GR
O1S O 0.04296(11) 1.07476(19) 0.17322(10) 0.0407(6) Uani 1 1 d .
H1S H 0.070933 1.120536 0.179261 0.061 Uiso 1 1 calc GR
C1S C 0.01606(16) 1.0699(3) 0.11218(14) 0.0385(8) Uani 1 1 d .
H1SA H 0.045219 1.034538 0.092281 0.058 Uiso 1 1 calc GR
H1SB H 0.008063 1.141132 0.097040 0.058 Uiso 1 1 calc GR
H1SC H -0.023238 1.030674 0.106054 0.058 Uiso 1 1 calc GR

loop_
_atom_site_aniso_label
_atom_site_aniso_U_11
_atom_site_aniso_U_22
_atom_site_aniso_U_33
_atom_site_aniso_U_23
_atom_site_aniso_U_13
_atom_site_aniso_U_12
Zn1A 0.02549(18) 0.00996(15) 0.01783(16) 0.00328(12) 0.00863(13) 0.00117(13)
Zn1B 0.02397(18) 0.01816(16) 0.01415(15) -0.00104(13) 0.00505(12) 0.00052(14)
Cl1A 0.0364(4) 0.0187(4) 0.0261(4) -0.0032(3) 0.0042(3) -0.0005(3)
Cl1B 0.0354(4) 0.0157(3) 0.0554(5) 0.0085(3) 0.0187(4) -0.0004(3)
Cl2A 0.0274(4) 0.0157(3) 0.0217(3) 0.0073(3) 0.0091(3) 0.0019(3)
Cl2B 0.0350(5) 0.0490(5) 0.0179(3) -0.0102(3) -0.0009(3) 0.0125(4)
N1A 0.0211(12) 0.0119(11) 0.0146(11) 0.0007(9) 0.0059(9) -0.0017(9)
N1B 0.0221(13) 0.0111(11) 0.0166(11) -0.0002(9) 0.0075(9) -0.0029(9)
N2A 0.0307(14) 0.0146(12) 0.0206(12) 0.0026(9) 0.0120(10) 0.0048(10)
N2B 0.0227(13) 0.0142(11) 0.0233(12) -0.0049(10) 0.0052(10) -0.0034(10)
N3A 0.0198(12) 0.0127(11) 0.0153(11) 0.0008(9) 0.0067(9) -0.0001(9)
N3B 0.0220(12) 0.0116(11) 0.0132(11) -0.0021(9) 0.0070(9) -0.0023(9)
C1 0.0252(15) 0.0125(13) 0.0131(12) 0.0008(10) 0.0077(11) -0.0006(11)
C1A 0.0333(17) 0.0133(14) 0.0270(15) 0.0045(11) 0.0168(13) 0.0044(12)
C1B 0.0261(16) 0.0163(14) 0.0169(13) -0.0004(11) 0.0081(11) 0.0025(12)
C2 0.0338(17) 0.0147(14) 0.0163(13) -0.0024(11) 0.0090(12) -0.0008(12)
C2A 0.0210(15) 0.0136(13) 0.0129(12) -0.0007(10) 0.0040(11) -0.0022(11)
C2B 0.0222(15) 0.0086(12) 0.0158(13) -0.0010(10) 0.0055(11) -0.0043(11)
C3 0.046(2) 0.0268(17) 0.0130(13) 0.0025(12) 0.0075(13) 0.0048(14)
C3A 0.0197(14) 0.0104(13) 0.0134(12) -0.0002(10) 0.0035(10) -0.0009(11)
C3B 0.0235(15) 0.0089(12) 0.0172(13) 0.0018(10) 0.0078(11) -0.0025(11)
C4 0.062(2) 0.0196(16) 0.0178(14) 0.0101(12) 0.0140(14) 0.0092(15)
C4A 0.0233(15) 0.0088(13) 0.0162(13) -0.0021(10) 0.0058(11) -0.0004(10)
C4B 0.0263(16) 0.0089(12) 0.0154(13) 0.0033(10) 0.0058(11) 0.0006(11)
C5 0.046(2) 0.0143(14) 0.0223(15) 0.0005(12) 0.0133(14) 0.0033(13)
C5A 0.0232(15) 0.0112(12) 0.0107(12) -0.0005(10) 0.0031(10) -0.0036(11)
C5B 0.0284(16) 0.0071(12) 0.0144(13) 0.0012(10) 0.0082(11) -0.0042(11)
C6 0.0282(16) 0.0133(13) 0.0139(12) 0.0009(10) 0.0098(11) 0.0000(12)
C6A 0.0239(15) 0.0155(13) 0.0110(12) -0.0011(10) 0.0065(11) -0.0030(11)
C6B 0.0304(16) 0.0129(13) 0.0197(13) -0.0020(11) 0.0143(12) -0.0029(12)
C7A 0.0214(15) 0.0130(13) 0.0148(13) -0.0001(10) 0.0063(11) -0.0004(11)
C7B 0.0260(16) 0.0136(13) 0.0187(13) -0.0029(11) 0.0103(11) -0.0051(12)
C8A 0.0261(16) 0.0159(14) 0.0176(13) 0.0014(11) 0.0080(11) 0.0000(12)
C8B 0.0252(16) 0.0155(14) 0.0274(15) -0.0051(12) 0.0100(12) -0.0031(12)
C9A 0.0301(17) 0.0263(16) 0.0286(16) 0.0089(13) 0.0148(13) 0.0062(13)
C9B 0.0306(18) 0.043(2) 0.0295(17) -0.0032(14) 0.0127(14) 0.0063(15)
C10A 0.0310(17) 0.0179(14) 0.0297(16) 0.0102(12) 0.0185(13) 0.0073(12)
C10B 0.0209(15) 0.0269(16) 0.0229(14) -0.0029(12) 0.0047(12) 0.0017(12)
C11A 0.043(2) 0.0246(16) 0.0349(18) 0.0023(14) 0.0203(15) 0.0088(15)
C11B 0.0254(18) 0.0294(18) 0.048(2) 0.0033(15) 0.0044(15) 0.0016(14)
C12A 0.057(2) 0.0241(18) 0.059(2) 0.0003(16) 0.036(2) 0.0116(16)
C12B 0.029(2) 0.039(2) 0.066(3) 0.0188(18) 0.0058(17) 0.0032(16)
C13A 0.033(2) 0.032(2) 0.066(3) 0.0197(18) 0.0198(18) 0.0099(15)
C13B 0.0213(17) 0.062(2) 0.041(2) 0.0172(18) 0.0067(14) -0.0034(17)
C14A 0.0267(18) 0.0343(19) 0.049(2) 0.0171(16) 0.0115(15) 0.0009(15)
C14B 0.0245(17) 0.050(2) 0.0262(16) 0.0008(15) 0.0073(13) -0.0149(15)
C15A 0.0249(17) 0.0254(16) 0.0354(17) 0.0115(13) 0.0138(13) -0.0008(13)
C15B 0.0313(18) 0.0327(17) 0.0205(14) -0.0048(13) 0.0133(13) -0.0085(14)
C16A 0.0294(18) 0.044(2) 0.0386(19) -0.0008(16) 0.0087(15) -0.0105(16)
C16B 0.038(2) 0.0321(18) 0.0389(19) -0.0068(15) 0.0088(15) -0.0135(15)
C17A 0.044(2) 0.047(3) 0.128(4) 0.019(3) 0.035(3) 0.023(2)
C17B 0.026(2) 0.089(3) 0.060(3) 0.036(2) 0.0011(18) -0.004(2)
C18A 0.067(3) 0.043(2) 0.037(2) -0.0128(17) 0.0146(18) 0.014(2)
C18B 0.039(2) 0.0230(18) 0.089(3) 0.0015(19) -0.002(2) 0.0008(16)
C19A 0.0225(15) 0.0089(13) 0.0200(13) 0.0026(10) 0.0114(11) 0.0021(11)
C19B 0.0191(14) 0.0142(13) 0.0115(12) 0.0023(10) 0.0039(10) 0.0015(11)
C20A 0.0223(15) 0.0115(13) 0.0212(14) 0.0027(10) 0.0049(11) 0.0035(11)
C20B 0.0224(15) 0.0130(13) 0.0136(13) 0.0018(10) 0.0024(11) 0.0009(11)
C21A 0.0230(15) 0.0149(14) 0.0296(15) 0.0021(11) 0.0109(12) -0.0019(11)
C21B 0.0181(15) 0.0182(14) 0.0175(13) 0.0064(11) 0.0046(11) -0.0031(11)
C22A 0.0284(16) 0.0133(13) 0.0244(14) 0.0019(11) 0.0159(12) 0.0003(12)
C22B 0.0191(15) 0.0214(14) 0.0140(13) 0.0043(11) 0.0038(11) 0.0032(11)
C23A 0.0319(16) 0.0115(13) 0.0160(13) 0.0029(11) 0.0101(12) 0.0025(12)
C23B 0.0217(15) 0.0176(14) 0.0128(12) -0.0019(10) 0.0010(11) 0.0022(11)
C24A 0.0227(15) 0.0078(12) 0.0177(13) -0.0008(10) 0.0070(11) 0.0010(11)
C24B 0.0201(15) 0.0136(13) 0.0144(13) 0.0020(10) 0.0031(11) 0.0015(11)
C25A 0.0290(16) 0.0144(13) 0.0199(14) 0.0004(11) 0.0071(12) -0.0021(12)
C25B 0.0278(16) 0.0192(15) 0.0201(14) -0.0059(11) 0.0088(12) -0.0063(12)
C26A 0.042(2) 0.0327(18) 0.0362(18) 0.0087(15) 0.0207(15) -0.0075(15)
C26B 0.0286(17) 0.0322(17) 0.0157(14) 0.0000(12) 0.0076(12) 0.0000(13)
C27A 0.0236(16) 0.0251(16) 0.0225(14) 0.0036(12) 0.0015(12) -0.0025(12)
C27B 0.0274(16) 0.0191(15) 0.0209(14) -0.0033(11) 0.0071(12) -0.0067(12)
O1S 0.0434(15) 0.0377(14) 0.0420(14) 0.0048(11) 0.0109(11) -0.0087(11)
C1S 0.044(2) 0.0326(19) 0.040(2) 0.0051(15) 0.0120(16) 0.0000(16)

loop_
_atom_type_symbol
_atom_type_description
_atom_type_scat_dispersion_real
_atom_type_scat_dispersion_imag
_atom_type_scat_source
C C 0.0033 0.0016 'International Tables Vol C Tables 4.2.6.8 and 6.1.1.4'
H H 0.0000 0.0000 'International Tables Vol C Tables 4.2.6.8 and 6.1.1.4'
Cl Cl 0.1484 0.1585 'International Tables Vol C Tables 4.2.6.8 and 6.1.1.4'
N N 0.0061 0.0033 'International Tables Vol C Tables 4.2.6.8 and 6.1.1.4'
O O 0.0106 0.0060 'International Tables Vol C Tables 4.2.6.8 and 6.1.1.4'
Zn Zn 0.2839 1.4301 'International Tables Vol C Tables 4.2.6.8 and 6.1.1.4'

loop_
_geom_angle_atom_site_label_1
_geom_angle_atom_site_label_2
_geom_angle_atom_site_label_3
_geom_angle
Cl2A Zn1A Cl1A 109.34(3)
Cl2A Zn1A N2A 100.20(6)
Cl2A Zn1A N3A 101.01(6)
N1A Zn1A Cl1A 104.38(6)
N1A Zn1A Cl2A 146.23(6)
N1A Zn1A N2A 72.62(8)
N1A Zn1A N3A 72.81(8)
N2A Zn1A Cl1A 98.57(6)
N2A Zn1A N3A 142.92(8)
N3A Zn1A Cl1A 102.60(6)
Cl1B Zn1B N2B 97.03(6)
Cl2B Zn1B Cl1B 117.92(3)
Cl2B Zn1B N2B 96.83(6)
Cl2B Zn1B N3B 102.72(6)
N1B Zn1B Cl1B 97.55(6)
N1B Zn1B Cl2B 144.31(6)
N1B Zn1B N2B 73.56(8)
N1B Zn1B N3B 74.35(8)
N3B Zn1B Cl1B 97.93(6)
N3B Zn1B N2B 146.03(8)
C3A N1A Zn1A 120.11(16)
C3A N1A C7A 120.1(2)
C7A N1A Zn1A 118.48(17)
C3B N1B Zn1B 117.72(17)
C3B N1B C7B 120.2(2)
C7B N1B Zn1B 117.39(18)
C8A N2A Zn1A 115.99(18)
C8A N2A C10A 120.8(2)
C10A N2A Zn1A 123.09(16)
C8B N2B Zn1B 112.81(18)
C8B N2B C10B 120.3(2)
C10B N2B Zn1B 126.81(17)
C2A N3A Zn1A 116.22(17)
C2A N3A C19A 120.7(2)
C19A N3A Zn1A 123.03(15)
C2B N3B Zn1B 115.10(17)
C2B N3B C19B 121.3(2)
C19B N3B Zn1B 123.39(15)
C2 C1 C5A 118.4(2)
C2 C1 C6 118.8(2)
C6 C1 C5A 122.6(2)
C3 C2 C1 120.7(2)
N3A C2A C1A 126.2(2)
N3A C2A C3A 115.6(2)
C1A C2A C3A 118.2(2)
N3B C2B C1B 126.5(2)
N3B C2B C3B 114.8(2)
C1B C2B C3B 118.8(2)
C4 C3 C2 120.1(3)
N1A C3A C2A 114.4(2)
N1A C3A C4A 121.4(2)
C4A C3A C2A 124.2(2)
N1B C3B C2B 114.7(2)
N1B C3B C4B 121.7(2)
C4B C3B C2B 123.3(2)
C3 C4 C5 119.8(3)
C3A C4A C5A 119.8(2)
C5B C4B C3B 118.5(2)
C6 C5 C4 120.7(3)
C4A C5A C1 120.3(2)
C6A C5A C1 121.9(2)
C6A C5A C4A 117.7(2)
C4B C5B C6 122.8(2)
C6B C5B C4B 118.7(2)
C6B C5B C6 118.5(2)
C1 C6 C5B 120.9(2)
C5 C6 C1 119.8(2)
C5 C6 C5B 119.0(2)
C7A C6A C5A 119.3(2)
C7B C6B C5B 119.5(2)
N1A C7A C6A 121.6(2)
N1A C7A C8A 113.9(2)
C6A C7A C8A 124.3(2)
N1B C7B C6B 121.3(3)
N1B C7B C8B 115.2(2)
C6B C7B C8B 123.5(2)
N2A C8A C7A 114.8(2)
N2A C8A C9A 127.0(3)
C9A C8A C7A 118.1(2)
N2B C8B C7B 116.0(2)
N2B C8B C9B 126.0(3)
C7B C8B C9B 117.9(2)
C11A C10A N2A 120.7(3)
C11A C10A C15A 122.1(3)
C15A C10A N2A 117.1(3)
C11B C10B N2B 119.6(3)
C11B C10B C15B 122.0(3)
C15B C10B N2B 118.4(3)
C10A C11A C12A 116.8(3)
C10A C11A C18A 121.3(3)
C12A C11A C18A 121.8(3)
C10B C11B C12B 117.7(3)
C10B C11B C18B 121.1(3)
C12B C11B C18B 121.2(3)
C13A C12A C11A 122.3(3)
C13B C12B C11B 122.3(3)
C12A C13A C14A 118.9(3)
C12A C13A C17A 119.8(4)
C14A C13A C17A 121.3(4)
C12B C13B C17B 120.7(3)
C14B C13B C12B 117.6(3)
C14B C13B C17B 121.6(3)
C13A C14A C15A 122.2(3)
C13B C14B C15B 122.6(3)
C10A C15A C16A 121.4(3)
C14A C15A C10A 117.5(3)
C14A C15A C16A 121.1(3)
C10B C15B C16B 120.9(3)
C14B C15B C10B 117.7(3)
C14B C15B C16B 121.4(3)
C20A C19A N3A 118.9(2)
C20A C19A C24A 122.0(2)
C24A C19A N3A 119.0(2)
C20B C19B N3B 118.6(2)
C20B C19B C24B 121.6(2)
C24B C19B N3B 119.6(2)
C19A C20A C27A 121.4(2)
C21A C20A C19A 117.8(2)
C21A C20A C27A 120.8(2)
C19B C20B C21B 117.9(2)
C19B C20B C27B 122.2(2)
C21B C20B C27B 119.9(2)
C22A C21A C20A 122.4(3)
C22B C21B C20B 122.4(2)
C21A C22A C23A 117.9(2)
C21A C22A C26A 121.1(3)
C23A C22A C26A 121.0(3)
C21B C22B C23B 118.0(2)
C21B C22B C26B 121.2(2)
C23B C22B C26B 120.8(2)
C22A C23A C24A 122.6(2)
C22B C23B C24B 122.1(2)
C19A C24A C25A 121.5(2)
C23A C24A C19A 117.3(2)
C23A C24A C25A 121.3(2)
C19B C24B C25B 120.4(2)
C23B C24B C19B 118.0(2)
C23B C24B C25B 121.6(2)

loop_
_geom_bond_atom_site_label_1
_geom_bond_atom_site_label_2
_geom_bond_distance
Zn1A Cl1A 2.2824(8)
Zn1A Cl2A 2.2224(7)
Zn1A N1A 2.108(2)
Zn1A N2A 2.250(2)
Zn1A N3A 2.273(2)
Zn1B Cl1B 2.2599(8)
Zn1B Cl2B 2.2287(8)
Zn1B N1B 2.075(2)
Zn1B N2B 2.312(2)
Zn1B N3B 2.248(2)
N1A C3A 1.334(3)
N1A C7A 1.339(3)
N1B C3B 1.335(3)
N1B C7B 1.338(3)
N2A C8A 1.281(3)
N2A C10A 1.439(3)
N2B C8B 1.279(3)
N2B C10B 1.440(4)
N3A C2A 1.276(3)
N3A C19A 1.440(3)
N3B C2B 1.283(3)
N3B C19B 1.442(3)
C1 C2 1.390(3)
C1 C5A 1.491(3)
C1 C6 1.410(3)
C1A C2A 1.496(4)
C1B C2B 1.484(4)
C2 C3 1.388(4)
C2A C3A 1.497(3)
C2B C3B 1.501(3)
C3 C4 1.382(4)
C3A C4A 1.387(3)
C3B C4B 1.396(3)
C4 C5 1.388(4)
C4A C5A 1.401(3)
C4B C5B 1.395(4)
C5 C6 1.381(4)
C5A C6A 1.396(4)
C5B C6 1.494(3)
C5B C6B 1.389(4)
C6A C7A 1.393(3)
C6B C7B 1.384(4)
C7A C8A 1.500(4)
C7B C8B 1.490(4)
C8A C9A 1.493(4)
C8B C9B 1.499(4)
C10A C11A 1.395(4)
C10A C15A 1.403(4)
C10B C11B 1.388(4)
C10B C15B 1.397(4)
C11A C12A 1.404(4)
C11A C18A 1.502(5)
C11B C12B 1.392(4)
C11B C18B 1.510(5)
C12A C13A 1.373(5)
C12B C13B 1.392(5)
C13A C14A 1.373(5)
C13A C17A 1.517(5)
C13B C14B 1.380(5)
C13B C17B 1.515(5)
C14A C15A 1.386(4)
C14B C15B 1.388(4)
C15A C16A 1.495(4)
C15B C16B 1.496(4)
C19A C20A 1.398(4)
C19A C24A 1.400(3)
C19B C20B 1.395(4)
C19B C24B 1.397(3)
C20A C21A 1.392(4)
C20A C27A 1.509(4)
C20B C21B 1.396(4)
C20B C27B 1.508(3)
C21A C22A 1.383(4)
C21B C22B 1.384(4)
C22A C23A 1.390(4)
C22A C26A 1.507(4)
C22B C23B 1.392(4)
C22B C26B 1.511(4)
C23A C24A 1.395(3)
C23B C24B 1.395(3)
C24A C25A 1.500(4)
C24B C25B 1.501(4)
O1S C1S 1.424(4)

loop_
_smtbx_masks_void_nr
_smtbx_masks_void_average_x
_smtbx_masks_void_average_y
_smtbx_masks_void_average_z
_smtbx_masks_void_volume
_smtbx_masks_void_count_electrons
1 0.390 -0.158 0.077 125.1 32.5
2 0.390 0.658 0.577 125.1 32.6
3 0.610 0.342 0.423 125.1 33.8
4 0.610 0.158 0.923 125.1 33.8
